data_7111375
loop_
_publ_author_name
'Hill, Robert J.'
'Long, De-Liang'
'Turvey, Mark S.'
'Blake, Alexander J.'
'Champness, Neil R.'
'Hubberstey, Peter'
'Wilson, Claire'
'Schr&#xFFFD;der, Martin'

_publ_section_title
;
 Unprecedented bilayer topologies in 5- and 6-connected framework
 polymersElectronic supplementary information (ESI) available: synthesis,
 characterisation, additional views and crystallographic details. See
 http://www.rsc.org/suppdata/cc/b4/b407554d/
;
_journal_issue 16
_journal_name_full 'Chemical Communications'
_journal_page_first 1792
_journal_page_last 1793
_journal_paper_doi 10.1039/b407554d
_journal_year 2004
_chemical_formula_sum 'C86.7 H91.8 B2 La N5 O11.7'
_chemical_formula_weight 1551.58
_chemical_melting_point '(C36 H41 La N5 O9), 2(C24 H20 B), 2.7(C H4 O)'
_chemical_name_systematic
;
?
;
_space_group_IT_number 15
_symmetry_cell_setting monoclinic
_symmetry_space_group_name_Hall '-C 2yc'
_symmetry_space_group_name_H-M 'C 1 2/c 1'
_atom_sites_solution_hydrogens geom
_atom_sites_solution_primary direct
_atom_sites_solution_secondary 'difference Fourier methods'
_audit_creation_method SHELXL-97
_cell_angle_alpha 90.00
_cell_angle_beta 105.946(3)
_cell_angle_gamma 90.00
_cell_formula_units_Z 8
_cell_length_a 49.269(7)
_cell_length_b 17.698(3)
_cell_length_c 18.718(3)
_cell_measurement_reflns_used 5614
_cell_measurement_temperature 150(2)
_cell_measurement_theta_max 25.95
_cell_measurement_theta_min 2.9
_cell_volume 15693(4)
_computing_cell_refinement 'SAINT (Bruker, 1999a)'
_computing_data_collection 'SMART version 5.054 (Bruker, 1998)'
_computing_data_reduction SAINT
_computing_molecular_graphics 'SHELXTL/PC version 5.03 (Sheldrick, 1994)'
_computing_publication_material 'SHELXL-97; PLATON (Spek, 1999)'
_computing_structure_refinement 'SHELXL-97 (Sheldrick, 1997)'
_computing_structure_solution 'SHELXS-97 (Sheldrick, 1990)'
_diffrn_ambient_temperature 150(2)
_diffrn_measured_fraction_theta_full 0.937
_diffrn_measured_fraction_theta_max 0.858
_diffrn_measurement_device_type 'Bruker SMART CCD Area Detector'
_diffrn_measurement_method \w
_diffrn_radiation_monochromator graphite
_diffrn_radiation_source 'fine-focus sealed tube'
_diffrn_radiation_type MoK\a
_diffrn_radiation_wavelength 0.71073
_diffrn_reflns_av_R_equivalents 0.045
_diffrn_reflns_av_sigmaI/netI 0.051
_diffrn_reflns_limit_h_max 57
_diffrn_reflns_limit_h_min -62
_diffrn_reflns_limit_k_max 21
_diffrn_reflns_limit_k_min -20
_diffrn_reflns_limit_l_max 21
_diffrn_reflns_limit_l_min -22
_diffrn_reflns_number 70902
_diffrn_reflns_theta_full 26.00
_diffrn_reflns_theta_max 27.03
_diffrn_reflns_theta_min 2.90
_diffrn_standards_decay_% none
_exptl_absorpt_coefficient_mu 0.609
_exptl_absorpt_correction_T_max 0.901
_exptl_absorpt_correction_T_min 0.792
_exptl_absorpt_correction_type multi-scan
_exptl_absorpt_process_details 'SADABS (Bruker, 1999b)'
_exptl_crystal_colour 'pale yellow'
_exptl_crystal_density_diffrn 1.313
_exptl_crystal_density_meas ?
_exptl_crystal_density_method 'not measured'
_exptl_crystal_description block
_exptl_crystal_F_000 6461
_exptl_crystal_size_max 0.34
_exptl_crystal_size_mid 0.20
_exptl_crystal_size_min 0.17
_refine_diff_density_max 1.68
_refine_diff_density_min -0.65
_refine_diff_density_rms 0.10
_refine_ls_extinction_coef none
_refine_ls_extinction_method none
_refine_ls_goodness_of_fit_ref 1.048
_refine_ls_hydrogen_treatment 'refined in riding model'
_refine_ls_matrix_type full
_refine_ls_number_parameters 1002
_refine_ls_number_reflns 15221
_refine_ls_number_restraints 18
_refine_ls_restrained_S_all 1.048
_refine_ls_R_factor_all 0.105
_refine_ls_R_factor_gt 0.068
_refine_ls_shift/su_max 0.001
_refine_ls_shift/su_mean 0.000
_refine_ls_structure_factor_coef Fsqd
_refine_ls_weighting_details 'calc w=1/[\s^2^(Fo^2^)+(0.0982P)^2^+89.1026P] where P=(Fo^2^+2Fc^2^)/3'
_refine_ls_weighting_scheme calc
_refine_ls_wR_factor_gt 0.181
_refine_ls_wR_factor_ref 0.208
_reflns_number_gt 9822
_reflns_number_total 15221
_reflns_threshold_expression >2sigma(I)
_cod_data_source_file b407554dsup1.cif
_cod_data_source_block LANBBP
_cod_depositor_comments
;
The following automatic conversions were performed:

'_symmetry_cell_setting' value 'Monoclinic' changed to 'monoclinic'
according to /home/saulius/struct/CIF-dictionaries/cif_core.dic
dictionary named 'cif_core.dic' version 2.4.2 from 2011-04-26.

Automatic conversion script
Id: cif_fix_values 1891 2012-01-12 08:04:46Z andrius 

The following automatic conversions were performed:

'_exptl_crystal_density_meas' value 'none' was changed to '?' - the
value is perceived as not measured.

Automatic conversion script
Id: cif_fix_values 3008 2015-01-20 13:52:24Z robertas 

The following automatic conversions were performed:

'_atom_sites_solution_hydrogens' value 'placed geometrically' was
changed to 'geom'.

Automatic conversion script
Id: cif_fix_values 6452 2018-10-05 10:23:21Z andrius 
;
_cod_original_cell_volume 15693(3)
_cod_original_sg_symbol_H-M C2/c
_cod_original_formula_sum 'C86.70 H91.80 B2 La N5 O11.70'
_cod_database_code 7111375

loop_
_symmetry_equiv_pos_as_xyz
'x, y, z'
'-x, y, -z+1/2'
'x+1/2, y+1/2, z'
'-x+1/2, y+1/2, -z+1/2'
'-x, -y, -z'
'x, -y, z-1/2'
'-x+1/2, -y+1/2, -z'
'x+1/2, -y+1/2, z-1/2'

loop_
_atom_site_label
_atom_site_type_symbol
_atom_site_fract_x
_atom_site_fract_y
_atom_site_fract_z
_atom_site_U_iso_or_equiv
_atom_site_adp_type
_atom_site_occupancy
_atom_site_symmetry_multiplicity
_atom_site_calc_flag
_atom_site_refinement_flags
_atom_site_disorder_assembly
_atom_site_disorder_group
La La 0.126446(7) 0.745574(19) 0.094890(19) 0.03878(13) Uani 1 1 d . . .
O1 O 0.1610(2) 0.6738(5) 0.2110(4) 0.069(3) Uani 0.80(2) 1 d P A 1
C1 C 0.1692(3) 0.5998(7) 0.2338(7) 0.093(5) Uani 0.80(2) 1 d P A 1
O5 O 0.1919(2) 0.7951(5) 0.2937(5) 0.056(2) Uiso 0.50 1 d PD B 1
C5 C 0.2205(5) 0.8095(13) 0.3161(12) 0.102(6) Uiso 0.50 1 d PD B 1
O1' O 0.1492(7) 0.6425(17) 0.2033(15) 0.047(8) Uiso 0.20(2) 1 d P A 2
C1' C 0.1466(7) 0.5632(18) 0.2138(18) 0.044(10) Uiso 0.20(2) 1 d P A 2
O5' O 0.2027(6) 0.6676(16) 0.2701(16) 0.076(8) Uiso 0.20 1 d PD C 2
C5' C 0.1979(13) 0.739(3) 0.300(3) 0.109(18) Uiso 0.20 1 d PD C 2
O2 O 0.07096(10) 0.7192(3) 0.0836(3) 0.0652(13) Uani 1 1 d . A .
C2 C 0.0508(2) 0.6542(5) 0.0688(6) 0.089(3) Uani 1 1 d . . .
H2A H 0.0376 0.6596 0.0991 0.133 Uiso 1 1 calc R A .
H2B H 0.0613 0.6068 0.0815 0.133 Uiso 1 1 calc R . .
H2C H 0.0403 0.6537 0.0161 0.133 Uiso 1 1 calc R . .
O20 O 0.10286(11) 0.7465(3) -0.0413(3) 0.0591(12) Uani 1 1 d . A .
O30 O 0.10254(12) 0.8707(3) 0.0901(2) 0.0609(13) Uani 1 1 d . A .
O40 O 0.11332(10) 0.6139(2) 0.0753(3) 0.0542(12) Uani 1 1 d . A .
O50 O 0.16352(10) 0.6749(3) 0.0543(3) 0.0677(15) Uani 1 1 d . A .
O60 O 0.11755(13) 0.7757(3) 0.2192(3) 0.0700(15) Uani 1 1 d . A .
O11 O 0.15242(11) 0.8392(3) 0.0309(3) 0.0619(13) Uani 1 1 d . A .
O12 O 0.16895(11) 0.8297(3) 0.1535(3) 0.0700(14) Uani 1 1 d . A .
C11 C 0.17008(15) 0.8578(4) 0.0917(5) 0.064(2) Uani 1 1 d . A .
C12 C 0.19260(16) 0.9161(5) 0.0944(5) 0.073(2) Uani 1 1 d D A 1
C13 C 0.1892(2) 0.9543(6) 0.0151(8) 0.067(4) Uani 0.675(12) 1 d PD A 1
C14 C 0.2155(3) 1.0054(7) 0.0199(12) 0.095(6) Uani 0.675(12) 1 d PD A 1
C15 C 0.2021(4) 1.0829(10) -0.0017(13) 0.097(9) Uani 0.675(12) 1 d PD A 1
C16 C 0.1782(3) 1.0830(7) 0.0366(9) 0.086(5) Uani 0.675(12) 1 d PD A 1
C17 C 0.1646(2) 1.0089(6) -0.0005(7) 0.066(3) Uani 0.675(12) 1 d PD A 1
C18 C 0.1604(3) 1.0331(9) -0.0850(8) 0.079(4) Uani 0.675(12) 1 d PD A 1
C19 C 0.1851(4) 1.0820(10) -0.0850(10) 0.106(6) Uani 0.675(12) 1 d PD A 1
C13' C 0.1813(4) 0.9932(10) 0.0534(11) 0.053(6) Uiso 0.325(12) 1 d PDU A 2
C14' C 0.2028(5) 1.0604(12) 0.0761(13) 0.060(6) Uiso 0.325(12) 1 d PDU A 2
C15' C 0.2062(8) 1.093(2) 0.0021(18) 0.063(9) Uiso 0.325(12) 1 d PDU A 2
C16' C 0.2070(5) 1.0145(15) -0.0367(16) 0.068(7) Uiso 0.325(12) 1 d PDU A 2
C17' C 0.1781(5) 0.9852(15) -0.0299(13) 0.069(7) Uiso 0.325(12) 1 d PDU A 2
C18' C 0.1567(7) 1.0559(17) -0.061(2) 0.102(11) Uiso 0.325(12) 1 d PDU A 2
C19' C 0.1767(5) 1.1230(16) -0.0439(16) 0.075(7) Uiso 0.325(12) 1 d PDU A 2
N20 N 0.10423(12) 0.7984(3) -0.0906(3) 0.0480(13) Uani 1 1 d . . .
C21 C 0.09562(16) 0.8694(4) -0.0827(4) 0.0565(18) Uani 1 1 d . A .
H21A H 0.0886 0.8819 -0.0417 0.068 Uiso 1 1 calc R . .
C22 C 0.09704(14) 0.9232(4) -0.1337(4) 0.0522(16) Uani 1 1 d . . .
H22A H 0.0914 0.9734 -0.1267 0.063 Uiso 1 1 calc R A .
C23 C 0.10644(13) 0.9072(4) -0.1954(3) 0.0448(14) Uani 1 1 d . . .
C24 C 0.11519(14) 0.8337(4) -0.2008(4) 0.0478(15) Uani 1 1 d . . .
H24A H 0.1221 0.8195 -0.2415 0.057 Uiso 1 1 calc R A .
C25 C 0.11396(13) 0.7813(4) -0.1480(4) 0.0476(15) Uani 1 1 d . A .
H25A H 0.1202 0.7312 -0.1527 0.057 Uiso 1 1 calc R . .
N30 N 0.10385(13) 0.9224(3) 0.1434(3) 0.0495(13) Uani 1 1 d . . .
C31 C 0.12328(19) 0.9759(5) 0.1542(5) 0.075(2) Uani 1 1 d . A .
H31A H 0.1362 0.9759 0.1247 0.090 Uiso 1 1 calc R . .
C32 C 0.12547(17) 1.0322(4) 0.2075(5) 0.068(2) Uani 1 1 d . . .
H32A H 0.1400 1.0692 0.2150 0.081 Uiso 1 1 calc R A .
C33 C 0.10649(13) 1.0337(3) 0.2488(3) 0.0425(14) Uani 1 1 d . . .
C34 C 0.08629(14) 0.9758(4) 0.2354(4) 0.0525(17) Uani 1 1 d . . .
H34A H 0.0729 0.9743 0.2635 0.063 Uiso 1 1 calc R A .
C35 C 0.08547(15) 0.9216(4) 0.1829(4) 0.0556(17) Uani 1 1 d . A .
H35A H 0.0715 0.8831 0.1748 0.067 Uiso 1 1 calc R . .
N40 N 0.11449(11) 0.5622(3) 0.0254(3) 0.0462(13) Uani 1 1 d . . .
C41 C 0.09230(15) 0.5531(4) -0.0349(4) 0.0602(19) Uani 1 1 d . A .
H41A H 0.0766 0.5863 -0.0429 0.072 Uiso 1 1 calc R . .
C42 C 0.09229(15) 0.4969(4) -0.0844(4) 0.0616(19) Uani 1 1 d . . .
H42A H 0.0764 0.4912 -0.1264 0.074 Uiso 1 1 calc R A .
C43 C 0.11496(13) 0.4475(3) -0.0748(4) 0.0435(14) Uani 1 1 d . . .
C44 C 0.13808(14) 0.4606(4) -0.0132(4) 0.0485(15) Uani 1 1 d . . .
H44A H 0.1544 0.4298 -0.0050 0.058 Uiso 1 1 calc R A .
C45 C 0.13706(14) 0.5177(4) 0.0352(4) 0.0505(16) Uani 1 1 d . A .
H45A H 0.1528 0.5259 0.0770 0.061 Uiso 1 1 calc R . .
N50 N 0.18705(12) 0.6977(3) 0.0405(4) 0.0555(15) Uani 1 1 d . . .
C51 C 0.18683(17) 0.7240(7) -0.0267(5) 0.090(3) Uani 1 1 d . A .
H51A H 0.1694 0.7282 -0.0639 0.109 Uiso 1 1 calc R . .
C52 C 0.21090(16) 0.7449(6) -0.0428(4) 0.089(3) Uani 1 1 d . . .
H52A H 0.2099 0.7634 -0.0911 0.107 Uiso 1 1 calc R A .
C53 C 0.23684(13) 0.7400(4) 0.0094(4) 0.0480(15) Uani 1 1 d . . .
C54 C 0.23642(14) 0.7154(5) 0.0787(4) 0.064(2) Uani 1 1 d . . .
H54A H 0.2535 0.7129 0.1174 0.076 Uiso 1 1 calc R A .
C55 C 0.21145(16) 0.6943(5) 0.0928(5) 0.066(2) Uani 1 1 d . A .
H55A H 0.2117 0.6770 0.1410 0.079 Uiso 1 1 calc R . .
N60 N 0.11658(13) 0.7244(3) 0.2689(4) 0.0580(15) Uani 1 1 d . . .
C61 C 0.10012(17) 0.6643(6) 0.2500(5) 0.077(2) Uani 1 1 d . A .
H61A H 0.0886 0.6601 0.2004 0.092 Uiso 1 1 calc R . .
C62 C 0.09917(18) 0.6076(5) 0.3001(5) 0.079(3) Uani 1 1 d . . .
H62A H 0.0874 0.5648 0.2845 0.095 Uiso 1 1 calc R A .
C63 C 0.11536(13) 0.6137(4) 0.3727(4) 0.0471(15) Uani 1 1 d . . .
C64 C 0.13127(16) 0.6774(4) 0.3911(4) 0.0575(18) Uani 1 1 d . . .
H64A H 0.1432 0.6819 0.4403 0.069 Uiso 1 1 calc R A .
C65 C 0.13097(16) 0.7331(4) 0.3439(5) 0.066(2) Uani 1 1 d . A .
H65A H 0.1405 0.7791 0.3610 0.080 Uiso 1 1 calc R . .
B1 B 0.18462(15) 0.7024(4) 0.6958(5) 0.0479(18) Uani 1 1 d . . .
C111 C 0.20098(14) 0.7803(4) 0.7289(4) 0.0518(16) Uani 1 1 d . . .
C112 C 0.22445(18) 0.8094(5) 0.7131(5) 0.075(2) Uani 1 1 d . . .
H11A H 0.2330 0.7816 0.6816 0.090 Uiso 1 1 calc R . .
C113 C 0.2364(2) 0.8799(6) 0.7422(7) 0.103(3) Uani 1 1 d . . .
H11B H 0.2527 0.8978 0.7295 0.123 Uiso 1 1 calc R . .
C114 C 0.2255(3) 0.9215(6) 0.7868(7) 0.105(4) Uani 1 1 d . . .
H11C H 0.2339 0.9678 0.8070 0.126 Uiso 1 1 calc R . .
C115 C 0.2024(3) 0.8961(7) 0.8021(6) 0.115(5) Uani 1 1 d . . .
H11D H 0.1935 0.9260 0.8313 0.138 Uiso 1 1 calc R . .
C116 C 0.19090(17) 0.8260(5) 0.7760(4) 0.073(2) Uani 1 1 d . . .
H11E H 0.1752 0.8086 0.7914 0.087 Uiso 1 1 calc R . .
C121 C 0.15238(13) 0.7215(4) 0.6470(3) 0.0451(14) Uani 1 1 d . . .
C122 C 0.14246(14) 0.7931(4) 0.6254(4) 0.0540(17) Uani 1 1 d . . .
H12C H 0.1545 0.8354 0.6412 0.065 Uiso 1 1 calc R . .
C123 C 0.11468(17) 0.8045(4) 0.5802(4) 0.069(2) Uani 1 1 d . . .
H12D H 0.1082 0.8546 0.5673 0.083 Uiso 1 1 calc R . .
C124 C 0.09713(15) 0.7466(4) 0.5549(4) 0.0595(18) Uani 1 1 d . . .
H12E H 0.0786 0.7554 0.5240 0.071 Uiso 1 1 calc R . .
C125 C 0.10641(14) 0.6743(4) 0.5744(4) 0.0520(16) Uani 1 1 d . . .
H12F H 0.0943 0.6326 0.5572 0.062 Uiso 1 1 calc R . .
C126 C 0.13339(13) 0.6627(4) 0.6188(4) 0.0524(17) Uani 1 1 d . . .
H12G H 0.1395 0.6122 0.6311 0.063 Uiso 1 1 calc R . .
C131 C 0.18499(14) 0.6496(4) 0.7676(4) 0.0559(18) Uani 1 1 d . . .
C132 C 0.16106(16) 0.6315(4) 0.7906(4) 0.063(2) Uani 1 1 d . . .
H13B H 0.1435 0.6528 0.7637 0.076 Uiso 1 1 calc R . .
C133 C 0.1613(2) 0.5849(6) 0.8494(6) 0.091(3) Uani 1 1 d . . .
H13C H 0.1443 0.5732 0.8618 0.109 Uiso 1 1 calc R . .
C134 C 0.1866(2) 0.5558(7) 0.8898(7) 0.131(5) Uani 1 1 d . . .
H13D H 0.1871 0.5223 0.9298 0.157 Uiso 1 1 calc R . .
C135 C 0.2113(2) 0.5744(7) 0.8736(6) 0.117(4) Uani 1 1 d . . .
H13E H 0.2289 0.5573 0.9046 0.141 Uiso 1 1 calc R . .
C136 C 0.21035(19) 0.6186(6) 0.8112(5) 0.091(3) Uani 1 1 d . . .
H13F H 0.2273 0.6279 0.7979 0.109 Uiso 1 1 calc R . .
C141 C 0.19870(13) 0.6594(4) 0.6368(4) 0.0549(18) Uani 1 1 d . . .
C142 C 0.20687(15) 0.5849(5) 0.6391(6) 0.077(3) Uani 1 1 d . . .
H14C H 0.2056 0.5541 0.6796 0.093 Uiso 1 1 calc R . .
C143 C 0.21742(16) 0.5525(5) 0.5810(7) 0.085(3) Uani 1 1 d . . .
H14D H 0.2233 0.5012 0.5836 0.102 Uiso 1 1 calc R . .
C144 C 0.21879(18) 0.5970(6) 0.5219(7) 0.089(3) Uani 1 1 d . . .
H14E H 0.2257 0.5758 0.4836 0.107 Uiso 1 1 calc R . .
C145 C 0.21050(19) 0.6709(6) 0.5168(6) 0.087(3) Uani 1 1 d . . .
H14F H 0.2117 0.7013 0.4760 0.104 Uiso 1 1 calc R . .
C146 C 0.20035(17) 0.6998(5) 0.5725(5) 0.068(2) Uani 1 1 d . . .
H14G H 0.1940 0.7507 0.5677 0.082 Uiso 1 1 calc R . .
B2 B 0.0000 0.5028(6) 0.7500 0.048(2) Uani 1 2 d S . .
C211 C 0.02718(13) 0.5528(4) 0.7421(4) 0.0516(16) Uani 1 1 d . . .
C212 C 0.04510(14) 0.5286(4) 0.7015(4) 0.0591(18) Uani 1 1 d . . .
H21B H 0.0414 0.4817 0.6761 0.071 Uiso 1 1 calc R . .
C213 C 0.06851(15) 0.5707(5) 0.6964(4) 0.066(2) Uani 1 1 d . . .
H21C H 0.0802 0.5525 0.6674 0.079 Uiso 1 1 calc R . .
C214 C 0.07458(17) 0.6376(5) 0.7328(5) 0.072(2) Uani 1 1 d . . .
H21D H 0.0904 0.6665 0.7292 0.086 Uiso 1 1 calc R . .
C215 C 0.05742(16) 0.6635(5) 0.7753(5) 0.072(2) Uani 1 1 d . . .
H21E H 0.0617 0.7098 0.8017 0.087 Uiso 1 1 calc R . .
C216 C 0.03425(15) 0.6220(5) 0.7792(4) 0.063(2) Uani 1 1 d . . .
H21F H 0.0226 0.6409 0.8080 0.075 Uiso 1 1 calc R . .
C221 C 0.01311(13) 0.4536(4) 0.8267(4) 0.0551(17) Uani 1 1 d . . .
C222 C 0.02562(15) 0.3839(4) 0.8293(4) 0.0621(19) Uani 1 1 d . . .
H22B H 0.0261 0.3603 0.7841 0.075 Uiso 1 1 calc R . .
C223 C 0.03763(18) 0.3470(5) 0.8961(5) 0.076(2) Uani 1 1 d . . .
H22C H 0.0460 0.2987 0.8958 0.091 Uiso 1 1 calc R . .
C224 C 0.03742(16) 0.3805(5) 0.9635(5) 0.070(2) Uani 1 1 d . . .
H22D H 0.0448 0.3544 1.0091 0.084 Uiso 1 1 calc R . .
C225 C 0.02652(15) 0.4511(5) 0.9626(4) 0.064(2) Uani 1 1 d . . .
H22E H 0.0270 0.4760 1.0078 0.076 Uiso 1 1 calc R . .
C226 C 0.01483(14) 0.4861(4) 0.8960(4) 0.0578(18) Uani 1 1 d . . .
H22F H 0.0074 0.5355 0.8969 0.069 Uiso 1 1 calc R . .
B3 B 0.0000 0.0161(7) 0.7500 0.052(3) Uani 1 2 d S . .
C311 C 0.02575(14) 0.0694(4) 0.8000(4) 0.0522(17) Uani 1 1 d . . .
C312 C 0.03363(18) 0.1371(5) 0.7712(4) 0.067(2) Uani 1 1 d . . .
H31B H 0.0227 0.1547 0.7241 0.080 Uiso 1 1 calc R . .
C313 C 0.05711(19) 0.1791(5) 0.8104(5) 0.073(2) Uani 1 1 d . . .
H31C H 0.0621 0.2239 0.7891 0.087 Uiso 1 1 calc R . .
C314 C 0.07280(17) 0.1567(5) 0.8782(5) 0.073(2) Uani 1 1 d . . .
H31D H 0.0887 0.1856 0.9045 0.088 Uiso 1 1 calc R . .
C315 C 0.06566(15) 0.0924(5) 0.9085(4) 0.063(2) Uani 1 1 d . . .
H31E H 0.0764 0.0771 0.9566 0.075 Uiso 1 1 calc R . .
C316 C 0.04277(15) 0.0484(4) 0.8701(4) 0.0564(18) Uani 1 1 d . . .
H31F H 0.0386 0.0030 0.8921 0.068 Uiso 1 1 calc R . .
C321 C -0.01462(13) -0.0329(4) 0.8030(4) 0.0515(16) Uani 1 1 d . . .
C322 C -0.01750(15) -0.0051(5) 0.8708(4) 0.0573(18) Uani 1 1 d . . .
H32B H -0.0093 0.0425 0.8878 0.069 Uiso 1 1 calc R . .
C323 C -0.03156(16) -0.0428(5) 0.9140(4) 0.069(2) Uani 1 1 d . . .
H32C H -0.0328 -0.0213 0.9595 0.083 Uiso 1 1 calc R . .
C324 C -0.04375(17) -0.1116(5) 0.8915(5) 0.072(2) Uani 1 1 d . . .
H32D H -0.0532 -0.1382 0.9216 0.087 Uiso 1 1 calc R . .
C325 C -0.04213(15) -0.1420(5) 0.8248(5) 0.070(2) Uani 1 1 d . . .
H32E H -0.0505 -0.1896 0.8085 0.084 Uiso 1 1 calc R . .
C326 C -0.02794(14) -0.1015(5) 0.7811(4) 0.0619(19) Uani 1 1 d . . .
H32F H -0.0275 -0.1221 0.7346 0.074 Uiso 1 1 calc R . .
O3 O 0.03153(12) 0.8254(4) 0.0688(4) 0.0899(19) Uani 1 1 d . . .
C3 C 0.0036(2) 0.7954(7) 0.0675(7) 0.105(4) Uani 1 1 d . . .
O4 O 0.02706(14) 0.8541(4) 0.9249(4) 0.100(2) Uani 1 1 d . . .
C4 C 0.0255(3) 0.7776(6) 0.8934(7) 0.105(3) Uani 1 1 d . . .

loop_
_atom_site_aniso_label
_atom_site_aniso_U_11
_atom_site_aniso_U_22
_atom_site_aniso_U_33
_atom_site_aniso_U_23
_atom_site_aniso_U_13
_atom_site_aniso_U_12
La 0.0409(2) 0.0379(2) 0.0390(2) -0.00486(16) 0.01344(14) 0.00036(16)
O1 0.062(5) 0.068(5) 0.071(5) 0.010(4) 0.007(4) 0.015(4)
C1 0.105(11) 0.078(8) 0.091(9) 0.022(7) 0.015(7) 0.026(7)
O2 0.052(3) 0.067(3) 0.073(3) -0.006(3) 0.011(3) 0.001(2)
C2 0.081(6) 0.076(6) 0.103(7) 0.005(5) 0.015(5) -0.015(5)
O20 0.083(3) 0.049(3) 0.040(2) 0.004(2) 0.008(2) -0.009(2)
O30 0.099(4) 0.048(3) 0.037(2) -0.004(2) 0.021(3) 0.024(3)
O40 0.061(3) 0.037(2) 0.075(3) -0.009(2) 0.038(3) -0.008(2)
O50 0.055(3) 0.050(3) 0.116(5) -0.012(3) 0.053(3) -0.010(2)
O60 0.109(4) 0.039(2) 0.077(4) 0.015(3) 0.050(3) 0.019(3)
O11 0.061(3) 0.059(3) 0.063(3) 0.006(2) 0.013(3) -0.013(2)
O12 0.063(3) 0.071(3) 0.067(4) 0.008(3) 0.003(3) -0.018(3)
C11 0.046(4) 0.063(5) 0.077(6) 0.004(4) 0.008(4) -0.002(3)
C12 0.047(4) 0.069(5) 0.095(6) 0.021(5) 0.007(4) -0.012(4)
C13 0.049(6) 0.053(6) 0.107(11) -0.002(7) 0.036(7) -0.008(5)
C14 0.053(8) 0.063(8) 0.177(19) 0.012(9) 0.042(10) -0.011(6)
C15 0.099(14) 0.049(8) 0.16(2) -0.034(9) 0.074(13) -0.045(8)
C16 0.072(9) 0.058(7) 0.144(14) -0.021(8) 0.054(9) -0.004(6)
C17 0.056(7) 0.057(7) 0.079(9) -0.003(6) 0.011(6) 0.004(5)
C18 0.080(9) 0.085(10) 0.082(10) 0.009(8) 0.038(8) 0.003(7)
C19 0.100(12) 0.112(13) 0.113(14) 0.005(11) 0.040(11) -0.036(10)
N20 0.056(3) 0.046(3) 0.038(3) -0.001(2) 0.006(3) -0.007(2)
C21 0.067(5) 0.053(4) 0.051(4) 0.000(3) 0.020(4) 0.006(3)
C22 0.057(4) 0.053(4) 0.045(4) 0.006(3) 0.010(3) 0.012(3)
C23 0.044(3) 0.047(3) 0.041(3) -0.001(3) 0.007(3) 0.000(3)
C24 0.050(4) 0.053(4) 0.041(4) 0.000(3) 0.013(3) -0.001(3)
C25 0.047(4) 0.041(3) 0.053(4) 0.002(3) 0.011(3) 0.004(3)
N30 0.068(4) 0.038(3) 0.045(3) 0.002(2) 0.019(3) 0.005(3)
C31 0.097(6) 0.072(5) 0.077(6) -0.003(4) 0.061(5) 0.016(5)
C32 0.076(5) 0.059(4) 0.080(6) -0.010(4) 0.041(5) -0.012(4)
C33 0.050(4) 0.042(3) 0.038(3) 0.005(3) 0.016(3) 0.006(3)
C34 0.048(4) 0.057(4) 0.053(4) -0.015(3) 0.014(3) -0.005(3)
C35 0.056(4) 0.058(4) 0.053(4) -0.009(3) 0.015(3) 0.000(3)
N40 0.052(3) 0.039(3) 0.054(3) -0.004(2) 0.026(3) -0.007(2)
C41 0.053(4) 0.057(4) 0.074(5) 0.000(4) 0.021(4) 0.013(3)
C42 0.050(4) 0.068(5) 0.062(5) -0.018(4) 0.007(3) -0.001(3)
C43 0.038(3) 0.043(3) 0.053(4) -0.002(3) 0.017(3) -0.006(3)
C44 0.044(4) 0.045(3) 0.059(4) -0.005(3) 0.017(3) -0.002(3)
C45 0.051(4) 0.045(4) 0.057(4) -0.001(3) 0.017(3) -0.003(3)
N50 0.044(3) 0.054(3) 0.075(4) -0.009(3) 0.029(3) -0.006(3)
C51 0.044(4) 0.171(10) 0.055(5) -0.020(6) 0.011(4) -0.029(5)
C52 0.045(4) 0.184(11) 0.036(4) 0.006(5) 0.008(3) -0.023(5)
C53 0.036(3) 0.065(4) 0.045(3) -0.004(3) 0.014(3) -0.002(3)
C54 0.035(4) 0.104(6) 0.052(4) 0.015(4) 0.012(3) 0.009(4)
C55 0.060(5) 0.083(6) 0.065(5) 0.021(4) 0.035(4) 0.012(4)
N60 0.061(4) 0.043(3) 0.077(4) 0.012(3) 0.030(3) 0.013(3)
C61 0.060(5) 0.112(7) 0.053(5) 0.020(5) 0.008(4) -0.002(5)
C62 0.071(5) 0.086(6) 0.073(6) 0.034(5) 0.009(4) -0.021(5)
C63 0.044(4) 0.051(4) 0.050(4) 0.004(3) 0.019(3) 0.007(3)
C64 0.073(5) 0.046(4) 0.056(4) 0.005(3) 0.022(4) 0.001(3)
C65 0.062(5) 0.044(4) 0.073(5) 0.018(4) -0.016(4) -0.012(3)
B1 0.035(4) 0.050(4) 0.057(5) 0.004(4) 0.011(3) 0.004(3)
C111 0.047(4) 0.056(4) 0.048(4) -0.002(3) 0.005(3) 0.008(3)
C112 0.066(5) 0.068(5) 0.089(6) -0.011(5) 0.018(5) -0.010(4)
C113 0.088(7) 0.074(6) 0.126(9) 0.002(6) -0.003(7) -0.024(5)
C114 0.099(8) 0.066(6) 0.124(9) -0.041(6) -0.014(7) 0.002(6)
C115 0.104(9) 0.101(8) 0.110(9) -0.064(7) -0.022(7) 0.026(7)
C116 0.059(5) 0.091(6) 0.058(5) -0.020(4) -0.001(4) 0.011(4)
C121 0.043(3) 0.058(4) 0.034(3) -0.001(3) 0.010(3) 0.006(3)
C122 0.046(4) 0.051(4) 0.057(4) -0.001(3) 0.001(3) 0.003(3)
C123 0.065(5) 0.057(4) 0.068(5) 0.007(4) -0.010(4) 0.018(4)
C124 0.043(4) 0.073(5) 0.055(4) -0.007(4) -0.001(3) 0.005(4)
C125 0.044(4) 0.060(4) 0.051(4) -0.007(3) 0.011(3) 0.002(3)
C126 0.042(4) 0.052(4) 0.063(4) -0.006(3) 0.014(3) 0.008(3)
C131 0.038(4) 0.066(4) 0.056(4) 0.012(4) -0.001(3) 0.009(3)
C132 0.052(4) 0.071(5) 0.063(5) 0.018(4) 0.011(4) 0.006(4)
C133 0.079(6) 0.100(7) 0.097(7) 0.042(6) 0.031(5) 0.003(5)
C134 0.095(8) 0.150(11) 0.148(11) 0.101(9) 0.036(8) 0.025(8)
C135 0.069(6) 0.173(12) 0.103(8) 0.081(8) 0.011(6) 0.041(7)
C136 0.058(5) 0.123(8) 0.089(7) 0.046(6) 0.015(5) 0.024(5)
C141 0.028(3) 0.057(4) 0.073(5) -0.012(4) 0.003(3) 0.003(3)
C142 0.042(4) 0.063(5) 0.108(7) -0.022(5) -0.012(4) 0.014(3)
C143 0.041(4) 0.071(6) 0.127(9) -0.030(6) -0.004(5) 0.017(4)
C144 0.054(5) 0.094(7) 0.119(9) -0.035(7) 0.023(5) 0.001(5)
C145 0.083(6) 0.099(7) 0.093(7) -0.021(6) 0.047(6) -0.010(5)
C146 0.066(5) 0.068(5) 0.075(6) -0.011(4) 0.027(4) 0.001(4)
B2 0.044(6) 0.059(6) 0.038(6) 0.000 0.006(5) 0.000
C211 0.040(4) 0.068(4) 0.044(4) 0.000(3) 0.008(3) -0.001(3)
C212 0.049(4) 0.061(4) 0.067(5) -0.009(4) 0.015(4) 0.001(3)
C213 0.049(4) 0.085(6) 0.068(5) -0.005(4) 0.023(4) 0.002(4)
C214 0.054(5) 0.086(6) 0.077(6) -0.005(5) 0.022(4) -0.011(4)
C215 0.054(5) 0.090(6) 0.075(6) -0.019(5) 0.020(4) -0.012(4)
C216 0.049(4) 0.080(5) 0.063(5) -0.017(4) 0.022(4) -0.011(4)
C221 0.035(3) 0.068(5) 0.063(5) 0.003(4) 0.015(3) 0.004(3)
C222 0.058(4) 0.064(5) 0.061(5) 0.005(4) 0.010(4) 0.005(4)
C223 0.071(5) 0.067(5) 0.082(6) -0.003(5) 0.009(5) 0.025(4)
C224 0.052(4) 0.090(6) 0.062(5) 0.014(5) 0.003(4) 0.010(4)
C225 0.050(4) 0.084(6) 0.057(5) 0.002(4) 0.016(4) 0.011(4)
C226 0.049(4) 0.070(5) 0.055(4) 0.000(4) 0.014(3) 0.008(3)
B3 0.049(6) 0.071(7) 0.038(6) 0.000 0.015(5) 0.000
C311 0.044(4) 0.077(5) 0.038(4) -0.003(3) 0.017(3) -0.001(3)
C312 0.077(5) 0.076(5) 0.057(5) 0.000(4) 0.034(4) -0.004(4)
C313 0.084(6) 0.068(5) 0.080(6) -0.015(5) 0.045(5) -0.023(4)
C314 0.057(5) 0.092(6) 0.075(6) -0.027(5) 0.026(4) -0.021(4)
C315 0.051(4) 0.086(6) 0.050(4) -0.021(4) 0.012(3) -0.007(4)
C316 0.055(4) 0.071(5) 0.050(4) -0.010(4) 0.025(3) -0.004(3)
C321 0.034(3) 0.068(4) 0.048(4) 0.006(3) 0.005(3) -0.001(3)
C322 0.059(4) 0.079(5) 0.035(4) -0.002(3) 0.013(3) -0.012(4)
C323 0.065(5) 0.089(6) 0.056(5) 0.008(4) 0.024(4) -0.012(4)
C324 0.065(5) 0.087(6) 0.068(5) 0.020(5) 0.024(4) -0.010(4)
C325 0.043(4) 0.073(5) 0.090(6) 0.017(5) 0.010(4) -0.008(4)
C326 0.044(4) 0.078(5) 0.060(5) 0.001(4) 0.006(3) 0.003(4)
O3 0.066(4) 0.097(5) 0.107(5) -0.028(4) 0.024(3) -0.004(3)
C3 0.070(6) 0.131(9) 0.126(9) -0.026(7) 0.045(6) -0.019(6)
O4 0.085(4) 0.103(5) 0.110(5) 0.015(4) 0.025(4) 0.007(4)
C4 0.120(9) 0.084(7) 0.110(8) -0.010(6) 0.031(7) 0.024(6)

loop_
_atom_type_symbol
_atom_type_description
_atom_type_scat_dispersion_real
_atom_type_scat_dispersion_imag
_atom_type_scat_source
C C 0.0033 0.0016 'International Tables Vol C Tables 4.2.6.8 and 6.1.1.4'
H H 0.0000 0.0000 'International Tables Vol C Tables 4.2.6.8 and 6.1.1.4'
B B 0.0013 0.0007 'International Tables Vol C Tables 4.2.6.8 and 6.1.1.4'
N N 0.0061 0.0033 'International Tables Vol C Tables 4.2.6.8 and 6.1.1.4'
O O 0.0106 0.0060 'International Tables Vol C Tables 4.2.6.8 and 6.1.1.4'
La La -0.2871 2.4523 'International Tables Vol C Tables 4.2.6.8 and 6.1.1.4'

loop_
_geom_angle_atom_site_label_1
_geom_angle_atom_site_label_2
_geom_angle_atom_site_label_3
_geom_angle
_geom_angle_site_symmetry_1
_geom_angle_site_symmetry_3
_geom_angle_publ_flag
O40 La O20 79.70(16) . . yes
O20 La O30 82.80(15) . . yes
O40 La O30 138.13(17) . . ?
O50 La O30 144.05(17) . . ?
O20 La O50 82.33(19) . . yes
O40 La O50 70.07(15) . . yes
O20 La O60 141.79(19) . . ?
O30 La O60 69.44(15) . . yes
O40 La O60 103.58(16) . . ?
O50 La O60 135.11(19) . . ?
O20 La O11 70.88(16) . . yes
O30 La O11 72.74(17) . . yes
O40 La O11 133.93(16) . . ?
O50 La O11 71.49(17) . . yes
O60 La O11 121.55(17) . . ?
O12 La O11 51.20(17) . . yes
O20 La O12 122.06(17) . . ?
O30 La O12 79.73(18) . . yes
O40 La O12 141.17(17) . . ?
O50 La O12 80.85(18) . . yes
O60 La O12 79.18(19) . . yes
O20 La O1 147.6(2) . . ?
O30 La O1 129.6(2) . . ?
O40 La O1 75.6(3) . . yes
O50 La O1 69.8(2) . . yes
O60 La O1 65.71(19) . . yes
O11 La O1 113.2(3) . . ?
O12 La O1 70.5(3) . . yes
O20 La O2 75.28(17) . . yes
O30 La O2 72.31(17) . . yes
O40 La O2 66.56(16) . . yes
O50 La O2 133.84(16) . . ?
O60 La O2 71.64(18) . . yes
O11 La O2 133.57(16) . . ?
O12 La O2 145.00(17) . . ?
O1 La O2 112.5(3) . . ?
O20 La O1' 138.1(6) . . ?
O30 La O1' 135.4(6) . . ?
O40 La O1' 60.5(7) . . ?
O50 La O1' 72.9(6) . . ?
O60 La O1' 66.3(5) . . ?
O11 La O1' 128.3(7) . . ?
O12 La O1' 87.1(8) . . ?
O1 La O1' 16.7(6) . . ?
O2 La O1' 98.1(7) . . ?
C1 O1 La 139.0(8) . . ?
C1' O1' La 136(2) . . ?
C2 O2 La 138.4(5) . . ?
N20 O20 La 128.4(4) . . ?
N30 O30 La 130.7(4) . . ?
N40 O40 La 135.5(3) . . ?
N50 O50 La 131.5(4) . . ?
N60 O60 La 123.7(4) . . ?
C11 O11 La 93.2(4) . . ?
C11 O12 La 94.2(4) . . ?
O11 C11 O12 121.4(7) . . ?
O11 C11 C12 121.6(8) . . ?
O12 C11 C12 116.9(7) . . ?
C11 C12 C13 111.7(7) . . ?
C17 C13 C14 104.3(9) . . ?
C17 C13 C12 109.0(9) . . ?
C14 C13 C12 108.5(11) . . ?
C15 C14 C13 102.4(11) . . ?
C14 C15 C16 102.0(12) . . ?
C14 C15 C19 109.3(17) . . ?
C16 C15 C19 101.3(14) . . ?
C15 C16 C17 94.6(11) . . ?
C13 C17 C16 103.5(9) . . ?
C13 C17 C18 104.1(11) . . ?
C16 C17 C18 98.1(11) . . ?
C19 C18 C17 105.7(12) . . ?
C18 C19 C15 102.7(13) . . ?
C17' C13' C14' 102.7(17) . . ?
C15' C14' C13' 106(2) . . ?
C14' C15' C16' 96(2) . . ?
C14' C15' C19' 108(3) . . ?
C16' C15' C19' 101(2) . . ?
C17' C16' C15' 97(2) . . ?
C13' C17' C16' 102.1(19) . . ?
C13' C17' C18' 99(2) . . ?
C16' C17' C18' 103(2) . . ?
C19' C18' C17' 102(2) . . ?
C18' C19' C15' 107(2) . . ?
O20 N20 C25 120.5(5) . . ?
O20 N20 C21 119.7(6) . . ?
C25 N20 C21 119.8(6) . . ?
N20 C21 C22 119.8(7) . . ?
C21 C22 C23 122.2(6) . . ?
C24 C23 C22 115.8(6) . . ?
C24 C23 C33 123.6(6) . 6_575 ?
C22 C23 C33 120.6(6) . 6_575 ?
C25 C24 C23 120.6(6) . . ?
N20 C25 C24 121.8(6) . . ?
C35 N30 C31 120.2(6) . . ?
C35 N30 O30 120.7(6) . . ?
C31 N30 O30 119.1(6) . . ?
N30 C31 C32 122.2(7) . . ?
C33 C32 C31 119.2(7) . . ?
C32 C33 C34 116.6(6) . . ?
C32 C33 C23 123.2(6) . 6_576 ?
C34 C33 C23 120.2(6) . 6_576 ?
C35 C34 C33 121.3(6) . . ?
N30 C35 C34 120.5(7) . . ?
O40 N40 C45 120.5(6) . . ?
O40 N40 C41 119.5(5) . . ?
C45 N40 C41 119.9(6) . . ?
N40 C41 C42 120.4(6) . . ?
C41 C42 C43 121.5(7) . . ?
C42 C43 C44 116.4(6) . . ?
C42 C43 C63 122.4(6) . 6_565 ?
C44 C43 C63 121.1(6) . 6_565 ?
C45 C44 C43 119.9(6) . . ?
N40 C45 C44 121.7(7) . . ?
O50 N50 C55 120.6(6) . . ?
O50 N50 C51 120.6(6) . . ?
C55 N50 C51 118.7(6) . . ?
N50 C51 C52 121.6(8) . . ?
C51 C52 C53 121.5(8) . . ?
C54 C53 C52 115.9(6) . . ?
C54 C53 C53 122.8(7) . 7_565 ?
C52 C53 C53 121.3(8) . 7_565 ?
C53 C54 C55 120.8(7) . . ?
N50 C55 C54 121.5(7) . . ?
O60 N60 C61 120.3(7) . . ?
O60 N60 C65 122.0(6) . . ?
C61 N60 C65 117.5(6) . . ?
N60 C61 C62 122.3(8) . . ?
C63 C62 C61 119.6(8) . . ?
C64 C63 C62 116.7(7) . . ?
C64 C63 C43 123.7(6) . 6_566 ?
C62 C63 C43 119.5(6) . 6_566 ?
C65 C64 C63 123.3(7) . . ?
C64 C65 N60 119.9(7) . . ?
C111 B1 C131 106.2(6) . . ?
C111 B1 C121 109.8(5) . . ?
C131 B1 C121 111.6(5) . . ?
C111 B1 C141 113.0(5) . . ?
C131 B1 C141 112.2(6) . . ?
C121 B1 C141 104.2(5) . . ?
C112 C111 C116 112.9(8) . . ?
C112 C111 B1 126.4(7) . . ?
C116 C111 B1 120.6(7) . . ?
C111 C112 C113 122.1(9) . . ?
C114 C113 C112 121.9(11) . . ?
C115 C114 C113 117.8(10) . . ?
C114 C115 C116 121.0(10) . . ?
C111 C116 C115 124.1(10) . . ?
C122 C121 C126 115.3(6) . . ?
C122 C121 B1 124.5(6) . . ?
C126 C121 B1 120.1(6) . . ?
C121 C122 C123 120.9(7) . . ?
C124 C123 C122 121.9(7) . . ?
C123 C124 C125 118.9(7) . . ?
C124 C125 C126 119.7(7) . . ?
C125 C126 C121 123.3(6) . . ?
C132 C131 C136 115.0(7) . . ?
C132 C131 B1 124.4(6) . . ?
C136 C131 B1 120.6(7) . . ?
C133 C132 C131 124.3(7) . . ?
C134 C133 C132 118.2(9) . . ?
C133 C134 C135 121.1(9) . . ?
C134 C135 C136 119.5(9) . . ?
C135 C136 C131 121.7(8) . . ?
C142 C141 C146 115.1(8) . . ?
C142 C141 B1 126.6(8) . . ?
C146 C141 B1 118.0(6) . . ?
C141 C142 C143 121.2(10) . . ?
C144 C143 C142 119.0(8) . . ?
C145 C144 C143 121.7(10) . . ?
C144 C145 C146 118.0(10) . . ?
C145 C146 C141 124.9(8) . . ?
C211 B2 C211 115.0(8) 2_556 . ?
C211 B2 C221 103.2(3) 2_556 2_556 ?
C211 B2 C221 109.8(3) . 2_556 ?
C211 B2 C221 109.8(3) 2_556 . ?
C211 B2 C221 103.2(3) . . ?
C221 B2 C221 116.3(9) 2_556 . ?
C212 C211 C216 115.6(6) . . ?
C212 C211 B2 122.8(6) . . ?
C216 C211 B2 121.5(6) . . ?
C211 C212 C213 122.4(7) . . ?
C214 C213 C212 120.2(7) . . ?
C213 C214 C215 119.3(8) . . ?
C216 C215 C214 119.9(8) . . ?
C215 C216 C211 122.5(7) . . ?
C222 C221 C226 115.1(7) . . ?
C222 C221 B2 124.7(7) . . ?
C226 C221 B2 119.9(6) . . ?
C221 C222 C223 122.0(8) . . ?
C222 C223 C224 120.3(7) . . ?
C225 C224 C223 118.7(8) . . ?
C224 C225 C226 119.6(8) . . ?
C225 C226 C221 124.1(7) . . ?
C321 B3 C321 115.6(9) 2_556 . ?
C321 B3 C311 104.5(3) 2_556 . ?
C321 B3 C311 111.1(3) . . ?
C321 B3 C311 111.1(3) 2_556 2_556 ?
C321 B3 C311 104.5(3) . 2_556 ?
C311 B3 C311 110.3(9) . 2_556 ?
C316 C311 C312 115.2(7) . . ?
C316 C311 B3 123.3(7) . . ?
C312 C311 B3 121.2(6) . . ?
C313 C312 C311 121.6(8) . . ?
C314 C313 C312 120.9(8) . . ?
C313 C314 C315 119.3(8) . . ?
C314 C315 C316 121.1(8) . . ?
C315 C316 C311 121.7(7) . . ?
C326 C321 C322 114.6(7) . . ?
C326 C321 B3 122.7(7) . . ?
C322 C321 B3 122.4(7) . . ?
C323 C322 C321 123.6(7) . . ?
C324 C323 C322 120.0(8) . . ?
C323 C324 C325 119.6(8) . . ?
C324 C325 C326 119.1(8) . . ?
C321 C326 C325 123.0(8) . . ?

loop_
_geom_bond_atom_site_label_1
_geom_bond_atom_site_label_2
_geom_bond_distance
_geom_bond_site_symmetry_2
_geom_bond_publ_flag
La O11 2.580(5) . yes
La O12 2.558(5) . yes
La O20 2.495(5) . yes
La O30 2.498(4) . yes
La O40 2.420(4) . yes
La O50 2.498(4) . yes
La O60 2.540(5) . yes
La O1 2.684(7) . yes
La O2 2.724(5) . yes
La O1' 2.73(3) . ?
O1 C1 1.402(13) . ?
O5 C5 1.38(2) . ?
O1' C1' 1.43(4) . ?
O5' C5' 1.43(3) . ?
O2 C2 1.494(10) . ?
O20 N20 1.316(7) . yes
O30 N30 1.343(7) . yes
O40 N40 1.319(6) . yes
O50 N50 1.318(7) . yes
O60 N60 1.310(7) . yes
O11 C11 1.272(9) . ?
O12 C11 1.273(9) . ?
C11 C12 1.506(10) . ?
C12 C13 1.597(15) . ?
C13 C17 1.512(14) . ?
C13 C14 1.564(14) . ?
C14 C15 1.53(2) . ?
C15 C16 1.54(3) . ?
C15 C19 1.55(2) . ?
C16 C17 1.546(16) . ?
C17 C18 1.596(16) . ?
C18 C19 1.495(17) . ?
C13' C17' 1.53(2) . ?
C13' C14' 1.57(2) . ?
C14' C15' 1.55(3) . ?
C15' C16' 1.57(4) . ?
C15' C19' 1.57(3) . ?
C16' C17' 1.55(3) . ?
C17' C18' 1.63(3) . ?
C18' C19' 1.52(3) . ?
N20 C25 1.327(8) . ?
N20 C21 1.347(8) . ?
C21 C22 1.364(9) . ?
C22 C23 1.387(9) . ?
C23 C24 1.382(9) . ?
C23 C33 1.480(9) 6_575 ?
C24 C25 1.369(9) . ?
N30 C35 1.318(9) . ?
N30 C31 1.322(10) . ?
C31 C32 1.394(11) . ?
C32 C33 1.367(9) . ?
C33 C34 1.402(9) . ?
C33 C23 1.480(9) 6_576 ?
C34 C35 1.366(9) . ?
N40 C45 1.334(8) . ?
N40 C41 1.348(9) . ?
C41 C42 1.359(10) . ?
C42 C43 1.390(9) . ?
C43 C44 1.399(9) . ?
C43 C63 1.466(9) 6_565 ?
C44 C45 1.369(9) . ?
N50 C55 1.326(9) . ?
N50 C51 1.338(10) . ?
C51 C52 1.353(11) . ?
C52 C53 1.382(10) . ?
C53 C54 1.375(9) . ?
C53 C53 1.477(12) 7_565 ?
C54 C55 1.378(10) . ?
N60 C61 1.325(10) . ?
N60 C65 1.396(10) . ?
C61 C62 1.382(11) . ?
C62 C63 1.379(10) . ?
C63 C64 1.362(9) . ?
C63 C43 1.466(9) 6_566 ?
C64 C65 1.321(10) . ?
B1 C111 1.632(11) . ?
B1 C131 1.632(10) . ?
B1 C121 1.636(9) . ?
B1 C141 1.643(10) . ?
C111 C112 1.370(11) . ?
C111 C116 1.385(10) . ?
C112 C113 1.423(12) . ?
C113 C114 1.334(15) . ?
C114 C115 1.326(16) . ?
C115 C116 1.394(13) . ?
C121 C122 1.378(9) . ?
C121 C126 1.402(9) . ?
C122 C123 1.412(10) . ?
C123 C124 1.340(10) . ?
C124 C125 1.373(10) . ?
C125 C126 1.377(9) . ?
C131 C132 1.399(10) . ?
C131 C136 1.403(10) . ?
C132 C133 1.374(11) . ?
C133 C134 1.370(13) . ?
C134 C135 1.371(14) . ?
C135 C136 1.396(13) . ?
C141 C142 1.376(10) . ?
C141 C146 1.421(11) . ?
C142 C143 1.447(13) . ?
C143 C144 1.374(14) . ?
C144 C145 1.366(13) . ?
C145 C146 1.373(11) . ?
B2 C211 1.645(9) 2_556 ?
B2 C211 1.645(9) . ?
B2 C221 1.651(9) 2_556 ?
B2 C221 1.651(9) . ?
C211 C212 1.382(9) . ?
C211 C216 1.403(10) . ?
C212 C213 1.398(10) . ?
C213 C214 1.357(11) . ?
C214 C215 1.388(11) . ?
C215 C216 1.376(10) . ?
C221 C222 1.373(10) . ?
C221 C226 1.401(10) . ?
C222 C223 1.391(11) . ?
C223 C224 1.397(12) . ?
C224 C225 1.359(11) . ?
C225 C226 1.369(10) . ?
B3 C321 1.627(9) 2_556 ?
B3 C321 1.627(10) . ?
B3 C311 1.649(10) . ?
B3 C311 1.649(10) 2_556 ?
C311 C316 1.400(10) . ?
C311 C312 1.412(10) . ?
C312 C313 1.401(11) . ?
C313 C314 1.352(12) . ?
C314 C315 1.360(12) . ?
C315 C316 1.396(10) . ?
C321 C326 1.388(10) . ?
C321 C322 1.405(10) . ?
C322 C323 1.374(10) . ?
C323 C324 1.372(12) . ?
C324 C325 1.382(12) . ?
C325 C326 1.408(11) . ?
O3 C3 1.467(11) . ?
O4 C4 1.470(12) . ?
